data_7119951
loop_
_publ_author_name
'Khorasani, S.'
'Fernandes, M. A.'

_publ_section_title
;
 A synthetic co-crystal prepared by cooperative
 single-crystal-to-single-crystal solid-state Diels-Alder reaction.
;
_journal_issue 36
_journal_name_full 'Chemical communications (Cambridge, England)'
_journal_page_first 4969
_journal_page_last 4972
_journal_paper_doi 10.1039/c6cc07628a
_journal_volume 53
_journal_year 2017
_chemical_formula_moiety
;
0.34(C30 H23 Br N2 O4 S2), 0.66(C16 H14 N2 O4 S2), 1.66(C14 H9 Br)
;
_chemical_formula_sum 'C44 H32 Br2 N2 O4 S2'
_chemical_formula_weight 876.65
_space_group_crystal_system triclinic
_space_group_IT_number 2
_space_group_name_Hall '-P 1'
_space_group_name_H-M_alt 'P -1'
_symmetry_space_group_name_Hall '-P 1'
_symmetry_space_group_name_H-M 'P -1'
_atom_sites_solution_hydrogens geom
_audit_creation_method SHELXL-2014/7
_audit_update_record
;
2016-09-06 deposited with the CCDC.
2017-04-12 downloaded from the CCDC.
;
_cell_angle_alpha 93.968(3)
_cell_angle_beta 109.971(3)
_cell_angle_gamma 91.879(2)
_cell_formula_units_Z 1
_cell_length_a 8.6501(4)
_cell_length_b 9.6910(4)
_cell_length_c 11.4533(5)
_cell_measurement_reflns_used 8063
_cell_measurement_temperature 173(2)
_cell_measurement_theta_max 28.38
_cell_measurement_theta_min 2.51
_cell_volume 898.58(7)
_computing_cell_refinement 'Bruker SAINT'
_computing_data_collection 'Bruker APEX2'
_computing_data_reduction 'Bruker SAINT'
_computing_molecular_graphics 'Bruker SHELXTL'
_computing_publication_material 'Bruker SHELXTL'
_computing_structure_refinement 'SHELXL-2014/7 (Sheldrick, 2014)'
_computing_structure_solution 'SHELXS-97 (Sheldrick, 2008)'
_diffrn_ambient_temperature 173(2)
_diffrn_measured_fraction_theta_full 0.996
_diffrn_measured_fraction_theta_max 0.996
_diffrn_measurement_device_type 'Bruker APEX-II CCD'
_diffrn_measurement_method '\f and \w scans'
_diffrn_radiation_type MoK\a
_diffrn_radiation_wavelength 0.71073
_diffrn_reflns_av_R_equivalents 0.0582
_diffrn_reflns_av_unetI/netI 0.0340
_diffrn_reflns_Laue_measured_fraction_full 0.996
_diffrn_reflns_Laue_measured_fraction_max 0.996
_diffrn_reflns_limit_h_max 10
_diffrn_reflns_limit_h_min -10
_diffrn_reflns_limit_k_max 11
_diffrn_reflns_limit_k_min -11
_diffrn_reflns_limit_l_max 13
_diffrn_reflns_limit_l_min -9
_diffrn_reflns_number 10782
_diffrn_reflns_point_group_measured_fraction_full 0.996
_diffrn_reflns_point_group_measured_fraction_max 0.996
_diffrn_reflns_theta_full 24.997
_diffrn_reflns_theta_max 24.997
_diffrn_reflns_theta_min 2.510
_exptl_absorpt_coefficient_mu 2.422
_exptl_absorpt_correction_T_max 0.8742
_exptl_absorpt_correction_T_min 0.5175
_exptl_absorpt_correction_type integration
_exptl_absorpt_process_details
;
Face indexed absorption corrections
;
_exptl_crystal_colour orange
_exptl_crystal_density_diffrn 1.620
_exptl_crystal_description plate
_exptl_crystal_F_000 444
_exptl_crystal_recrystallization_method 'Thermal solid-state reacttion'
_exptl_crystal_size_max 0.498
_exptl_crystal_size_mid 0.373
_exptl_crystal_size_min 0.098
_refine_diff_density_max 1.519
_refine_diff_density_min -0.563
_refine_diff_density_rms 0.093
_refine_ls_extinction_method none
_refine_ls_goodness_of_fit_ref 1.219
_refine_ls_hydrogen_treatment constr
_refine_ls_matrix_type full
_refine_ls_number_parameters 478
_refine_ls_number_reflns 3159
_refine_ls_number_restraints 390
_refine_ls_restrained_S_all 1.148
_refine_ls_R_factor_all 0.0831
_refine_ls_R_factor_gt 0.0695
_refine_ls_shift/su_max 0.000
_refine_ls_shift/su_mean 0.000
_refine_ls_structure_factor_coef Fsqd
_refine_ls_weighting_details 'w=1/[\s^2^(Fo^2^)+(0.0148P)^2^+4.7605P] where P=(Fo^2^+2Fc^2^)/3'
_refine_ls_weighting_scheme calc
_refine_ls_wR_factor_gt 0.1344
_refine_ls_wR_factor_ref 0.1417
_reflns_Friedel_coverage 0.000
_reflns_number_gt 2726
_reflns_number_total 3159
_reflns_threshold_expression 'I > 2\s(I)'
_cod_data_source_file c6cc07628a2.cif
_cod_data_source_block D4Br_2h
_cod_depositor_comments 'Adding full bibliography for 7119945--7119961.cif.'
_cod_database_code 7119951
_shelx_shelxl_version_number 2014/7
_shelx_space_group_comment
;
The symmetry employed for this shelxl refinement is uniquely defined
by the following loop, which should always be used as a source of
symmetry information in preference to the above space-group names.
They are only intended as comments.
;
_shelx_estimated_absorpt_t_min 0.378
_shelx_estimated_absorpt_t_max 0.797

loop_
_space_group_symop_operation_xyz
'x, y, z'
'-x, -y, -z'

loop_
_atom_site_label
_atom_site_type_symbol
_atom_site_fract_x
_atom_site_fract_y
_atom_site_fract_z
_atom_site_U_iso_or_equiv
_atom_site_adp_type
_atom_site_occupancy
_atom_site_site_symmetry_order
_atom_site_calc_flag
_atom_site_refinement_flags_posn
_atom_site_refinement_flags_adp
_atom_site_refinement_flags_occupancy
_atom_site_disorder_assembly
_atom_site_disorder_group
C1A C 0.480(3) 0.779(2) 0.4159(19) 0.014(3) Uani 0.330(2) 1 d D U P A -1
C2A C 0.508(2) 0.637(2) 0.4634(15) 0.013(2) Uani 0.330(2) 1 d D U P A -1
C3A C 0.366(3) 0.559(2) 0.4147(18) 0.016(3) Uani 0.330(2) 1 d D U P A -1
C4A C 0.240(3) 0.648(3) 0.3336(19) 0.027(4) Uani 0.330(2) 1 d D U P A -1
C5A C 0.220(3) 0.902(3) 0.304(3) 0.019(3) Uani 0.330(2) 1 d D U P A -1
H5A H 0.2990 0.9847 0.3248 0.023 Uiso 0.330(2) 1 calc R U P A -1
C6A C 0.097(3) 0.909(3) 0.171(3) 0.019(4) Uani 0.330(2) 1 d D U P A -1
H6A H 0.0407 0.8185 0.1307 0.023 Uiso 0.330(2) 1 calc R U P A -1
H6B H 0.1429 0.9573 0.1159 0.023 Uiso 0.330(2) 1 calc R U P A -1
C7A C -0.004(3) 1.000(3) 0.230(3) 0.018(4) Uani 0.330(2) 1 d D U P A -1
H7A H 0.0216 1.1004 0.2333 0.022 Uiso 0.330(2) 1 calc R U P A -1
H7B H -0.1246 0.9772 0.1944 0.022 Uiso 0.330(2) 1 calc R U P A -1
C8A C 0.081(4) 0.936(3) 0.354(3) 0.019(4) Uani 0.330(2) 1 d D U P A -1
H8A H 0.1144 1.0039 0.4285 0.023 Uiso 0.330(2) 1 calc R U P A -1
H8B H 0.0193 0.8538 0.3671 0.023 Uiso 0.330(2) 1 calc R U P A -1
N1A N 0.315(3) 0.780(3) 0.342(4) 0.020(4) Uani 0.330(2) 1 d D U P A -1
O1A O 0.589(3) 0.869(2) 0.438(3) 0.015(3) Uani 0.330(2) 1 d D U P A -1
O2A O 0.100(3) 0.612(5) 0.269(4) 0.021(5) Uani 0.330(2) 1 d D U P A -1
C9A C 0.525(3) 0.214(3) 0.574(2) 0.022(3) Uani 0.330(2) 1 d D U P A -1
C10A C 0.512(2) 0.359(3) 0.5327(17) 0.021(3) Uani 0.330(2) 1 d D U P A -1
C11A C 0.656(3) 0.433(2) 0.5832(19) 0.019(3) Uani 0.330(2) 1 d D U P A -1
C12A C 0.780(3) 0.341(3) 0.664(2) 0.022(3) Uani 0.330(2) 1 d D U P A -1
C13A C 0.768(4) 0.084(3) 0.678(3) 0.025(4) Uani 0.330(2) 1 d D U P A -1
H13A H 0.6787 0.0082 0.6518 0.030 Uiso 0.330(2) 1 calc R U P A -1
C14A C 0.876(5) 0.067(4) 0.813(2) 0.025(4) Uani 0.330(2) 1 d D U P A -1
H14A H 0.8173 0.0205 0.8616 0.029 Uiso 0.330(2) 1 calc R U P A -1
H14B H 0.9363 0.1540 0.8592 0.029 Uiso 0.330(2) 1 calc R U P A -1
C15A C 0.979(4) -0.029(2) 0.760(3) 0.025(5) Uani 0.330(2) 1 d D U P A -1
H15A H 1.0993 -0.0104 0.8014 0.030 Uiso 0.330(2) 1 calc R U P A -1
H15B H 0.9469 -0.1284 0.7559 0.030 Uiso 0.330(2) 1 calc R U P A -1
C16A C 0.908(5) 0.035(3) 0.635(3) 0.024(4) Uani 0.330(2) 1 d D U P A -1
H16A H 0.9797 0.1118 0.6245 0.028 Uiso 0.330(2) 1 calc R U P A -1
H16B H 0.8726 -0.0332 0.5618 0.028 Uiso 0.330(2) 1 calc R U P A -1
N2A N 0.691(3) 0.215(3) 0.649(5) 0.023(4) Uani 0.330(2) 1 d D U P A -1
O3A O 0.416(4) 0.124(3) 0.546(2) 0.024(4) Uani 0.330(2) 1 d D U P A -1
O4A O 0.926(3) 0.370(4) 0.715(5) 0.023(6) Uani 0.330(2) 1 d D U P A -1
S1A S 0.316(2) 0.389(2) 0.4320(16) 0.016(2) Uani 0.330(2) 1 d D U P A -1
S2A S 0.703(2) 0.604(2) 0.5642(15) 0.019(2) Uani 0.330(2) 1 d D U P A -1
C17A C 0.3969(8) 0.4122(6) 0.1410(6) 0.0274(14) Uani 0.830(2) 1 d . . P B -1
C18A C 0.5357(7) 0.3596(6) 0.2231(6) 0.0249(14) Uani 0.830(2) 1 d D . P B -1
C19A C 0.5417(8) 0.2238(6) 0.2596(7) 0.0311(17) Uani 0.830(2) 1 d D . P B -1
H19A H 0.4443 0.1643 0.2303 0.037 Uiso 0.830(2) 1 calc R U P B -1
C20A C 0.6827(9) 0.1758(6) 0.3355(9) 0.0373(19) Uani 0.830(2) 1 d D . P B -1
H20A H 0.6844 0.0830 0.3576 0.045 Uiso 0.830(2) 1 calc R U P B -1
C21A C 0.8284(9) 0.2645(8) 0.3821(9) 0.040(2) Uani 0.830(2) 1 d D . P B -1
H21A H 0.9272 0.2305 0.4355 0.048 Uiso 0.830(2) 1 calc R U P B -1
C22A C 0.8282(8) 0.3972(7) 0.3513(7) 0.0323(19) Uani 0.830(2) 1 d D . P B -1
H22A H 0.9267 0.4552 0.3836 0.039 Uiso 0.830(2) 1 calc R U P B -1
C23A C 0.6831(8) 0.4500(6) 0.2719(6) 0.0267(15) Uani 0.830(2) 1 d D . P B -1
C24A C 0.6789(8) 0.5867(6) 0.2398(6) 0.0279(14) Uani 0.830(2) 1 d . . P B -1
H24A H 0.7754 0.6466 0.2751 0.033 Uiso 0.830(2) 1 calc R U P B -1
C25A C 0.5386(10) 0.6377(8) 0.1582(6) 0.0266(17) Uani 0.830(2) 1 d . . P B -1
C26A C 0.5371(14) 0.7784(8) 0.1234(8) 0.038(2) Uani 0.830(2) 1 d . . P B -1
H26A H 0.6314 0.8404 0.1606 0.046 Uiso 0.830(2) 1 calc R U P B -1
C27A C 0.4005(10) 0.8212(8) 0.0375(7) 0.0433(19) Uani 0.830(2) 1 d . . P B -1
H27A H 0.4003 0.9135 0.0145 0.052 Uiso 0.830(2) 1 calc R U P B -1
C28A C 0.2601(10) 0.7329(8) -0.0178(7) 0.0382(18) Uani 0.830(2) 1 d . . P B -1
H28A H 0.1675 0.7665 -0.0789 0.046 Uiso 0.830(2) 1 calc R U P B -1
C29A C 0.2505(10) 0.5996(13) 0.0125(8) 0.035(3) Uani 0.830(2) 1 d . . P B -1
H29A H 0.1524 0.5422 -0.0253 0.042 Uiso 0.830(2) 1 calc R U P B -1
C30A C 0.3936(12) 0.5477(10) 0.1038(7) 0.0277(17) Uani 0.830(2) 1 d . . P B -1
Br1A Br 0.2020(1) 0.29412(9) 0.07256(10) 0.0471(3) Uani 0.830(2) 1 d . . P B -1
C1B C 0.500(4) 0.771(3) 0.406(4) 0.030(2) Uiso 0.170(2) 1 d D U P A -2
C2B C 0.548(3) 0.622(3) 0.414(2) 0.030(2) Uiso 0.170(2) 1 d D U P A -2
C3B C 0.376(4) 0.535(2) 0.352(2) 0.030(2) Uiso 0.170(2) 1 d D U P A -2
C4B C 0.250(5) 0.644(4) 0.333(2) 0.030(2) Uiso 0.170(2) 1 d D U P A -2
C5B C 0.259(5) 0.905(5) 0.312(4) 0.030(2) Uiso 0.170(2) 1 d D U P A -2
H5B H 0.3461 0.9823 0.3391 0.036 Uiso 0.170(2) 1 calc R U P A -2
C6B C 0.161(5) 0.906(5) 0.173(3) 0.030(2) Uiso 0.170(2) 1 d D U P A -2
H6C H 0.1137 0.8138 0.1313 0.036 Uiso 0.170(2) 1 calc R U P A -2
H6D H 0.2212 0.9535 0.1260 0.036 Uiso 0.170(2) 1 calc R U P A -2
C7B C 0.039(5) 0.995(5) 0.208(4) 0.030(2) Uiso 0.170(2) 1 d D U P A -2
H7C H -0.0781 0.9643 0.1632 0.036 Uiso 0.170(2) 1 calc R U P A -2
H7D H 0.0574 1.0958 0.2033 0.036 Uiso 0.170(2) 1 calc R U P A -2
C8B C 0.107(7) 0.950(7) 0.341(4) 0.030(2) Uiso 0.170(2) 1 d D U P A -2
H8C H 0.1299 1.0275 0.4070 0.036 Uiso 0.170(2) 1 calc R U P A -2
H8D H 0.0404 0.8731 0.3567 0.036 Uiso 0.170(2) 1 calc R U P A -2
N1B N 0.330(5) 0.776(5) 0.357(6) 0.030(2) Uiso 0.170(2) 1 d D U P A -2
O1B O 0.565(7) 0.886(4) 0.426(5) 0.030(2) Uiso 0.170(2) 1 d D U P A -2
O2B O 0.104(5) 0.620(9) 0.303(5) 0.030(2) Uiso 0.170(2) 1 d D U P A -2
C9B C 0.547(4) 0.214(3) 0.579(2) 0.030(2) Uiso 0.170(2) 1 d D U P A -2
C10B C 0.490(2) 0.353(3) 0.5357(12) 0.030(2) Uiso 0.170(2) 1 d D U P A -2
C11B C 0.631(3) 0.433(4) 0.5830(16) 0.030(2) Uiso 0.170(2) 1 d D U P A -2
C12B C 0.773(5) 0.350(4) 0.654(2) 0.030(2) Uiso 0.170(2) 1 d D U P A -2
C13B C 0.785(6) 0.086(6) 0.696(6) 0.030(2) Uiso 0.170(2) 1 d D U P A -2
H13B H 0.7038 0.0062 0.6559 0.036 Uiso 0.170(2) 1 calc R U P A -2
C14B C 0.875(9) 0.062(7) 0.833(5) 0.030(2) Uiso 0.170(2) 1 d D U P A -2
H14C H 0.8109 0.0014 0.8690 0.036 Uiso 0.170(2) 1 calc R U P A -2
H14D H 0.9192 0.1480 0.8883 0.036 Uiso 0.170(2) 1 calc R U P A -2
C15B C 1.002(7) -0.013(7) 0.791(5) 0.030(2) Uiso 0.170(2) 1 d D U P A -2
H15C H 1.1180 0.0127 0.8443 0.036 Uiso 0.170(2) 1 calc R U P A -2
H15D H 0.9816 -0.1148 0.7768 0.036 Uiso 0.170(2) 1 calc R U P A -2
C16B C 0.945(6) 0.062(7) 0.671(4) 0.030(2) Uiso 0.170(2) 1 d D U P A -2
H16C H 1.0121 0.1475 0.6739 0.036 Uiso 0.170(2) 1 calc R U P A -2
H16D H 0.9302 0.0008 0.5940 0.036 Uiso 0.170(2) 1 calc R U P A -2
N2B N 0.714(4) 0.214(5) 0.648(3) 0.030(2) Uiso 0.170(2) 1 d D U P A -2
O3B O 0.450(5) 0.114(4) 0.553(4) 0.030(2) Uiso 0.170(2) 1 d D U P A -2
O4B O 0.916(6) 0.388(9) 0.707(4) 0.030(2) Uiso 0.170(2) 1 d D U P A -2
S1B S 0.306(2) 0.4222(16) 0.4498(16) 0.030(2) Uiso 0.170(2) 1 d D U P A -2
S2B S 0.678(4) 0.607(4) 0.578(2) 0.030(2) Uiso 0.170(2) 1 d D U P A -2
C17B C 0.386(4) 0.445(3) 0.227(2) 0.030(2) Uiso 0.170(2) 1 d D U P A -2
C18B C 0.5432(19) 0.3564(18) 0.2772(18) 0.030(2) Uiso 0.170(2) 1 d D U P A -2
C19B C 0.564(2) 0.2135(16) 0.282(3) 0.030(2) Uiso 0.170(2) 1 d D U P A -2
H19B H 0.4698 0.1504 0.2497 0.036 Uiso 0.170(2) 1 calc R U P A -2
C20B C 0.715(2) 0.1635(15) 0.332(4) 0.030(2) Uiso 0.170(2) 1 d D U P A -2
H20B H 0.7253 0.0665 0.3355 0.036 Uiso 0.170(2) 1 calc R U P A -2
C21B C 0.856(2) 0.2564(19) 0.379(4) 0.030(2) Uiso 0.170(2) 1 d D U P A -2
H21B H 0.9619 0.2210 0.4144 0.036 Uiso 0.170(2) 1 calc R U P A -2
C22B C 0.8431(19) 0.3952(18) 0.374(4) 0.030(2) Uiso 0.170(2) 1 d D U P A -2
H22B H 0.9393 0.4559 0.4069 0.036 Uiso 0.170(2) 1 calc R U P A -2
C23B C 0.688(2) 0.4503(15) 0.322(3) 0.030(2) Uiso 0.170(2) 1 d D U P A -2
C24B C 0.655(4) 0.597(3) 0.319(3) 0.030(2) Uiso 0.170(2) 1 d D U P A -2
H24B H 0.7598 0.6562 0.3497 0.036 Uiso 0.170(2) 1 calc R U P A -2
C25B C 0.545(5) 0.638(4) 0.200(4) 0.030(2) Uiso 0.170(2) 1 d . U P A -2
C26B C 0.564(7) 0.740(6) 0.135(5) 0.030(2) Uiso 0.170(2) 1 d . U P A -2
H26B H 0.6645 0.7943 0.1718 0.036 Uiso 0.170(2) 1 calc R U P A -2
C27B C 0.471(5) 0.780(3) 0.031(3) 0.030(2) Uiso 0.170(2) 1 d . U P A -2
H27B H 0.4982 0.8572 -0.0071 0.036 Uiso 0.170(2) 1 calc R U P A -2
C28B C 0.316(5) 0.693(4) -0.024(3) 0.030(2) Uiso 0.170(2) 1 d . U P A -2
H28B H 0.2364 0.7106 -0.1016 0.036 Uiso 0.170(2) 1 calc R U P A -2
C29B C 0.292(7) 0.595(7) 0.034(6) 0.030(2) Uiso 0.170(2) 1 d . U P A -2
H29B H 0.1905 0.5416 -0.0041 0.036 Uiso 0.170(2) 1 calc R U P A -2
C30B C 0.379(7) 0.558(5) 0.132(5) 0.030(2) Uiso 0.170(2) 1 d . U P A -2
Br1B Br 0.1818(5) 0.3298(4) 0.1450(4) 0.0391(12) Uani 0.170(2) 1 d . . P A -2

loop_
_atom_site_aniso_label
_atom_site_aniso_U_11
_atom_site_aniso_U_22
_atom_site_aniso_U_33
_atom_site_aniso_U_23
_atom_site_aniso_U_13
_atom_site_aniso_U_12
C1A 0.015(4) 0.014(3) 0.014(5) -0.002(3) 0.007(3) 0.001(2)
C2A 0.014(4) 0.015(3) 0.015(4) -0.001(3) 0.010(3) 0.001(3)
C3A 0.015(5) 0.017(4) 0.018(6) -0.001(5) 0.010(4) 0.000(3)
C4A 0.019(5) 0.022(5) 0.033(7) 0.004(5) -0.001(5) -0.005(4)
C5A 0.016(5) 0.020(5) 0.019(7) -0.002(5) 0.002(4) 0.000(4)
C6A 0.017(7) 0.020(7) 0.017(6) 0.000(6) 0.003(5) -0.002(5)
C7A 0.012(6) 0.021(7) 0.021(7) 0.003(6) 0.004(5) -0.002(5)
C8A 0.014(6) 0.022(7) 0.019(6) 0.003(6) 0.004(5) -0.003(5)
N1A 0.018(4) 0.018(4) 0.021(7) 0.001(4) 0.002(5) -0.001(3)
O1A 0.015(3) 0.016(3) 0.015(4) 0.002(2) 0.006(2) -0.0001(19)
O2A 0.015(6) 0.026(10) 0.020(10) -0.002(7) 0.005(6) -0.003(6)
C9A 0.022(4) 0.023(4) 0.023(5) 0.000(4) 0.010(3) 0.003(3)
C10A 0.017(5) 0.022(4) 0.028(7) 0.002(5) 0.012(4) 0.006(3)
C11A 0.014(5) 0.022(5) 0.024(7) 0.003(5) 0.009(5) 0.007(4)
C12A 0.017(4) 0.022(4) 0.030(7) 0.005(5) 0.012(5) 0.007(4)
C13A 0.029(7) 0.018(4) 0.024(7) -0.004(5) 0.005(5) 0.004(5)
C14A 0.034(9) 0.013(7) 0.024(7) -0.003(6) 0.007(6) 0.003(6)
C15A 0.030(8) 0.013(7) 0.029(8) -0.004(6) 0.005(7) 0.003(6)
C16A 0.027(7) 0.014(6) 0.025(7) -0.008(5) 0.004(6) 0.002(5)
N2A 0.024(5) 0.020(4) 0.025(7) 0.001(4) 0.009(5) 0.004(3)
O3A 0.024(4) 0.024(4) 0.024(4) 0.002(2) 0.009(2) 0.001(2)
O4A 0.018(5) 0.023(10) 0.028(11) 0.005(8) 0.005(8) 0.008(5)
S1A 0.014(4) 0.019(3) 0.020(4) 0.000(3) 0.011(3) -0.004(3)
S2A 0.016(4) 0.020(3) 0.022(4) -0.001(3) 0.008(3) 0.007(3)
C17A 0.029(4) 0.028(3) 0.026(3) -0.006(2) 0.014(3) -0.005(3)
C18A 0.023(3) 0.031(3) 0.021(3) 0.004(3) 0.007(3) 0.001(3)
C19A 0.037(4) 0.027(3) 0.029(4) 0.004(3) 0.011(3) 0.000(3)
C20A 0.049(5) 0.029(3) 0.045(4) 0.008(3) 0.029(4) 0.013(3)
C21A 0.033(4) 0.059(5) 0.032(4) 0.012(3) 0.014(4) 0.020(4)
C22A 0.023(4) 0.045(4) 0.026(4) -0.001(3) 0.007(3) 0.002(3)
C23A 0.030(4) 0.030(3) 0.021(3) -0.001(2) 0.010(3) 0.000(3)
C24A 0.025(4) 0.032(3) 0.026(3) -0.002(3) 0.009(3) -0.004(3)
C25A 0.034(4) 0.030(4) 0.019(4) 0.001(3) 0.014(4) -0.001(3)
C26A 0.052(6) 0.029(5) 0.037(5) 0.007(4) 0.020(4) -0.006(4)
C27A 0.053(5) 0.043(4) 0.042(4) 0.018(3) 0.024(4) 0.008(4)
C28A 0.036(5) 0.051(5) 0.031(4) 0.019(3) 0.012(3) 0.017(3)
C29A 0.026(6) 0.055(5) 0.023(5) 0.001(4) 0.006(4) 0.000(5)
C30A 0.027(4) 0.038(4) 0.026(5) 0.003(3) 0.017(3) 0.010(3)
Br1A 0.0353(5) 0.0538(5) 0.0450(6) -0.0040(4) 0.0083(4) -0.0188(3)
Br1B 0.043(2) 0.0354(19) 0.033(2) -0.0056(16) 0.0094(18) -0.0136(15)

loop_
_atom_type_symbol
_atom_type_description
_atom_type_scat_dispersion_real
_atom_type_scat_dispersion_imag
_atom_type_scat_source
C C 0.0033 0.0016 'International Tables Vol C Tables 4.2.6.8 and 6.1.1.4'
H H 0.0000 0.0000 'International Tables Vol C Tables 4.2.6.8 and 6.1.1.4'
N N 0.0061 0.0033 'International Tables Vol C Tables 4.2.6.8 and 6.1.1.4'
O O 0.0106 0.0060 'International Tables Vol C Tables 4.2.6.8 and 6.1.1.4'
S S 0.1246 0.1234 'International Tables Vol C Tables 4.2.6.8 and 6.1.1.4'
Br Br -0.2901 2.4595 'International Tables Vol C Tables 4.2.6.8 and 6.1.1.4'

loop_
_geom_angle_atom_site_label_1
_geom_angle_atom_site_label_2
_geom_angle_atom_site_label_3
_geom_angle
O1A C1A N1A 129(3)
O1A C1A C2A 123(3)
N1A C1A C2A 107.5(18)
C3A C2A C1A 108.3(14)
C3A C2A S2A 132.8(19)
C1A C2A S2A 118.9(15)
C2A C3A C4A 107.4(16)
C2A C3A S1A 131.2(19)
C4A C3A S1A 121.4(18)
O2A C4A N1A 125(3)
O2A C4A C3A 127(3)
N1A C4A C3A 108(2)
N1A C5A C8A 121(3)
N1A C5A C6A 122(3)
C8A C5A C6A 88.6(7)
N1A C5A H5A 108.0
C8A C5A H5A 108.0
C6A C5A H5A 108.0
C5A C6A C7A 86.9(6)
C5A C6A H6A 114.2
C7A C6A H6A 114.2
C5A C6A H6B 114.2
C7A C6A H6B 114.2
H6A C6A H6B 111.3
C8A C7A C6A 88.4(6)
C8A C7A H7A 113.9
C6A C7A H7A 113.9
C8A C7A H7B 113.9
C6A C7A H7B 113.9
H7A C7A H7B 111.1
C5A C8A C7A 87.1(6)
C5A C8A H8A 114.1
C7A C8A H8A 114.1
C5A C8A H8B 114.1
C7A C8A H8B 114.1
H8A C8A H8B 111.3
C1A N1A C4A 109(2)
C1A N1A C5A 127(3)
C4A N1A C5A 122(2)
O3A C9A N2A 131(3)
O3A C9A C10A 126(3)
N2A C9A C10A 102.2(19)
C11A C10A C9A 111.0(16)
C11A C10A S1A 136.0(19)
C9A C10A S1A 113.0(16)
C10A C11A C12A 108.2(16)
C10A C11A S2A 128.3(17)
C12A C11A S2A 123.4(16)
O4A C12A N2A 130(3)
O4A C12A C11A 126(2)
N2A C12A C11A 103.3(19)
N2A C13A C16A 124(3)
N2A C13A C14A 118(3)
C16A C13A C14A 89.3(6)
N2A C13A H13A 107.8
C16A C13A H13A 107.8
C14A C13A H13A 107.8
C13A C14A C15A 87.3(6)
C13A C14A H14A 114.1
C15A C14A H14A 114.1
C13A C14A H14B 114.1
C15A C14A H14B 114.1
H14A C14A H14B 111.3
C16A C15A C14A 88.8(6)
C16A C15A H15A 113.8
C14A C15A H15A 113.8
C16A C15A H15B 113.8
C14A C15A H15B 113.8
H15A C15A H15B 111.1
C13A C16A C15A 87.6(7)
C13A C16A H16A 114.1
C15A C16A H16A 114.1
C13A C16A H16B 114.1
C15A C16A H16B 114.1
H16A C16A H16B 111.2
C9A N2A C12A 115(2)
C9A N2A C13A 120(3)
C12A N2A C13A 123(3)
C3A S1A C10A 94.7(14)
C11A S2A C2A 96.9(13)
C18A C17A C30A 123.4(7)
C18A C17A Br1A 118.4(4)
C30A C17A Br1A 118.2(6)
C17A C18A C19A 124.0(5)
C17A C18A C23A 117.4(5)
C19A C18A C23A 118.5(5)
C20A C19A C18A 121.6(5)
C20A C19A H19A 119.2
C18A C19A H19A 119.2
C19A C20A C21A 119.8(5)
C19A C20A H20A 120.1
C21A C20A H20A 120.1
C22A C21A C20A 120.8(6)
C22A C21A H21A 119.6
C20A C21A H21A 119.6
C21A C22A C23A 120.6(6)
C21A C22A H22A 119.7
C23A C22A H22A 119.7
C24A C23A C22A 121.8(6)
C24A C23A C18A 119.5(5)
C22A C23A C18A 118.6(5)
C25A C24A C23A 122.1(6)
C25A C24A H24A 118.9
C23A C24A H24A 118.9
C24A C25A C30A 119.2(7)
C24A C25A C26A 121.6(8)
C30A C25A C26A 119.2(7)
C27A C26A C25A 119.5(9)
C27A C26A H26A 120.2
C25A C26A H26A 120.2
C26A C27A C28A 121.5(7)
C26A C27A H27A 119.2
C28A C27A H27A 119.2
C29A C28A C27A 122.4(7)
C29A C28A H28A 118.8
C27A C28A H28A 118.8
C28A C29A C30A 118.6(9)
C28A C29A H29A 120.7
C30A C29A H29A 120.7
C17A C30A C25A 118.2(8)
C17A C30A C29A 123.1(9)
C25A C30A C29A 118.7(9)
O1B C1B N1B 110(4)
O1B C1B C2B 139(4)
N1B C1B C2B 110(3)
C1B C2B C3B 103(2)
C1B C2B C24B 106(3)
C3B C2B C24B 107.6(19)
C1B C2B S2B 106(3)
C3B C2B S2B 121.1(19)
C24B C2B S2B 111(2)
C4B C3B C2B 104(2)
C4B C3B C17B 118(2)
C2B C3B C17B 106(2)
C4B C3B S1B 99.9(19)
C2B C3B S1B 118.5(17)
C17B C3B S1B 110.5(18)
O2B C4B N1B 125(5)
O2B C4B C3B 125(6)
N1B C4B C3B 110(3)
N1B C5B C6B 118(4)
N1B C5B C8B 119(4)
C6B C5B C8B 89.3(7)
N1B C5B H5B 109.8
C6B C5B H5B 109.8
C8B C5B H5B 109.8
C5B C6B C7B 87.9(7)
C5B C6B H6C 114.0
C7B C6B H6C 114.0
C5B C6B H6D 114.0
C7B C6B H6D 114.0
H6C C6B H6D 111.2
C6B C7B C8B 89.3(8)
C6B C7B H7C 113.8
C8B C7B H7C 113.8
C6B C7B H7D 113.8
C8B C7B H7D 113.8
H7C C7B H7D 111.0
C5B C8B C7B 87.8(7)
C5B C8B H8C 114.0
C7B C8B H8C 114.0
C5B C8B H8D 114.0
C7B C8B H8D 114.0
H8C C8B H8D 111.2
C1B N1B C4B 112(3)
C1B N1B C5B 119(3)
C4B N1B C5B 127(3)
O3B C9B N2B 125(4)
O3B C9B C10B 120(4)
N2B C9B C10B 114(3)
C11B C10B C9B 101(2)
C11B C10B S1B 121(3)
C9B C10B S1B 137(2)
C10B C11B C12B 112(3)
C10B C11B S2B 133(3)
C12B C11B S2B 116(2)
O4B C12B N2B 123(5)
O4B C12B C11B 129(6)
N2B C12B C11B 108(4)
N2B C13B C16B 112(4)
N2B C13B C14B 127(5)
C16B C13B C14B 89.0(8)
N2B C13B H13B 109.1
C16B C13B H13B 109.1
C14B C13B H13B 109.1
C13B C14B C15B 87.4(7)
C13B C14B H14C 114.1
C15B C14B H14C 114.1
C13B C14B H14D 114.1
C15B C14B H14D 114.1
H14C C14B H14D 111.3
C16B C15B C14B 88.9(8)
C16B C15B H15C 113.8
C14B C15B H15C 113.8
C16B C15B H15D 113.8
C14B C15B H15D 113.8
H15C C15B H15D 111.1
C13B C16B C15B 87.5(7)
C13B C16B H16C 114.1
C15B C16B H16C 114.1
C13B C16B H16D 114.1
C15B C16B H16D 114.1
H16C C16B H16D 111.2
C9B N2B C12B 105(3)
C9B N2B C13B 120(3)
C12B N2B C13B 135(4)
C10B S1B C3B 101.4(16)
C11B S2B C2B 97.3(19)
C30B C17B C18B 121(2)
C30B C17B C3B 103.9(18)
C18B C17B C3B 105.1(18)
C30B C17B Br1B 103(3)
C18B C17B Br1B 113.1(16)
C3B C17B Br1B 110.3(18)
C19B C18B C23B 118.5(5)
C19B C18B C17B 133.1(16)
C23B C18B C17B 108.4(15)
C20B C19B C18B 121.6(6)
C20B C19B H19B 119.2
C18B C19B H19B 119.2
C19B C20B C21B 119.8(6)
C19B C20B H20B 120.1
C21B C20B H20B 120.1
C22B C21B C20B 120.8(6)
C22B C21B H21B 119.6
C20B C21B H21B 119.6
C21B C22B C23B 120.6(6)
C21B C22B H22B 119.7
C23B C22B H22B 119.7
C22B C23B C18B 118.6(5)
C22B C23B C24B 126.2(17)
C18B C23B C24B 114.8(17)
C23B C24B C25B 116(2)
C23B C24B C2B 105(2)
C25B C24B C2B 103.7(18)
C23B C24B H24B 110.8
C25B C24B H24B 110.8
C2B C24B H24B 110.8
C26B C25B C24B 130(5)
C26B C25B C30B 110(5)
C24B C25B C30B 120(4)
C27B C26B C25B 132(6)
C27B C26B H26B 114.0
C25B C26B H26B 114.0
C26B C27B C28B 112(4)
C26B C27B H27B 123.9
C28B C27B H27B 123.9
C29B C28B C27B 118(4)
C29B C28B H28B 120.8
C27B C28B H28B 120.8
C30B C29B C28B 129(7)
C30B C29B H29B 115.4
C28B C29B H29B 115.4
C29B C30B C25B 119(6)
C29B C30B C17B 141(6)
C25B C30B C17B 100(4)

loop_
_geom_bond_atom_site_label_1
_geom_bond_atom_site_label_2
_geom_bond_distance
C1A O1A 1.208(10)
C1A N1A 1.391(10)
C1A C2A 1.508(10)
C2A C3A 1.343(10)
C2A S2A 1.740(8)
C3A C4A 1.508(10)
C3A S1A 1.739(7)
C4A O2A 1.204(10)
C4A N1A 1.395(10)
C5A N1A 1.464(10)
C5A C8A 1.535(10)
C5A C6A 1.540(9)
C5A H5A 1.0000
C6A C7A 1.542(10)
C6A H6A 0.9900
C6A H6B 0.9900
C7A C8A 1.540(9)
C7A H7A 0.9900
C7A H7B 0.9900
C8A H8A 0.9900
C8A H8B 0.9900
C9A O3A 1.209(10)
C9A N2A 1.392(10)
C9A C10A 1.508(10)
C10A C11A 1.339(10)
C10A S1A 1.741(8)
C11A C12A 1.515(10)
C11A S2A 1.737(8)
C12A O4A 1.205(10)
C12A N2A 1.395(10)
C13A N2A 1.463(10)
C13A C16A 1.531(10)
C13A C14A 1.532(10)
C13A H13A 1.0000
C14A C15A 1.541(10)
C14A H14A 0.9900
C14A H14B 0.9900
C15A C16A 1.534(10)
C15A H15A 0.9900
C15A H15B 0.9900
C16A H16A 0.9900
C16A H16B 0.9900
C17A C18A 1.386(9)
C17A C30A 1.406(11)
C17A Br1A 1.901(6)
C18A C19A 1.405(8)
C18A C23A 1.441(8)
C19A C20A 1.353(9)
C19A H19A 0.9500
C20A C21A 1.420(9)
C20A H20A 0.9500
C21A C22A 1.357(8)
C21A H21A 0.9500
C22A C23A 1.411(8)
C22A H22A 0.9500
C23A C24A 1.397(8)
C24A C25A 1.385(9)
C24A H24A 0.9500
C25A C30A 1.429(13)
C25A C26A 1.446(10)
C26A C27A 1.353(12)
C26A H26A 0.9500
C27A C28A 1.393(11)
C27A H27A 0.9500
C28A C29A 1.368(16)
C28A H28A 0.9500
C29A C30A 1.452(13)
C29A H29A 0.9500
C1B O1B 1.204(11)
C1B N1B 1.392(11)
C1B C2B 1.512(11)
C2B C3B 1.59(4)
C2B C24B 1.653(11)
C2B S2B 1.855(11)
C3B C4B 1.512(11)
C3B C17B 1.657(10)
C3B S1B 1.847(10)
C4B O2B 1.204(11)
C4B N1B 1.394(11)
C5B N1B 1.462(11)
C5B C6B 1.529(10)
C5B C8B 1.530(10)
C5B H5B 1.0000
C6B C7B 1.529(10)
C6B H6C 0.9900
C6B H6D 0.9900
C7B C8B 1.531(10)
C7B H7C 0.9900
C7B H7D 0.9900
C8B H8C 0.9900
C8B H8D 0.9900
C9B O3B 1.206(11)
C9B N2B 1.391(11)
C9B C10B 1.510(11)
C10B C11B 1.341(11)
C10B S1B 1.740(9)
C11B C12B 1.510(11)
C11B S2B 1.739(9)
C12B O4B 1.203(11)
C12B N2B 1.392(11)
C13B N2B 1.461(11)
C13B C16B 1.532(11)
C13B C14B 1.534(11)
C13B H13B 1.0000
C14B C15B 1.536(10)
C14B H14C 0.9900
C14B H14D 0.9900
C15B C16B 1.533(11)
C15B H15C 0.9900
C15B H15D 0.9900
C16B H16C 0.9900
C16B H16D 0.9900
C17B C30B 1.59(6)
C17B C18B 1.59(3)
C17B Br1B 1.96(3)
C18B C19B 1.405(8)
C18B C23B 1.442(8)
C19B C20B 1.353(9)
C19B H19B 0.9500
C20B C21B 1.420(9)
C20B H20B 0.9500
C21B C22B 1.357(8)
C21B H21B 0.9500
C22B C23B 1.411(8)
C22B H22B 0.9500
C23B C24B 1.46(3)
C24B C25B 1.46(5)
C24B H24B 1.0000
C25B C26B 1.32(7)
C25B C30B 1.54(8)
C26B C27B 1.29(7)
C26B H26B 0.9500
C27B C28B 1.48(5)
C27B H27B 0.9500
C28B C29B 1.25(9)
C28B H28B 0.9500
C29B C30B 1.20(10)
C29B H29B 0.9500

loop_
_geom_torsion_atom_site_label_1
_geom_torsion_atom_site_label_2
_geom_torsion_atom_site_label_3
_geom_torsion_atom_site_label_4
_geom_torsion
O1A C1A C2A C3A -175(2)
N1A C1A C2A C3A 2(2)
O1A C1A C2A S2A 5(2)
N1A C1A C2A S2A -178(2)
C1A C2A C3A C4A -0.1(2)
S2A C2A C3A C4A 179.7(3)
C1A C2A C3A S1A 179.9(2)
S2A C2A C3A S1A -0.3(3)
C2A C3A C4A O2A 175(2)
S1A C3A C4A O2A -5(2)
C2A C3A C4A N1A -2(2)
S1A C3A C4A N1A 178(2)
N1A C5A C6A C7A 148(3)
C8A C5A C6A C7A 22.5(13)
C5A C6A C7A C8A -22.4(13)
N1A C5A C8A C7A -149(3)
C6A C5A C8A C7A -22.5(13)
C6A C7A C8A C5A 22.5(13)
O1A C1A N1A C4A 174(2)
C2A C1A N1A C4A -3(4)
O1A C1A N1A C5A -21(6)
C2A C1A N1A C5A 162(4)
O2A C4A N1A C1A -174(3)
C3A C4A N1A C1A 3(4)
O2A C4A N1A C5A 20(6)
C3A C4A N1A C5A -163(3)
C8A C5A N1A C1A -112(4)
C6A C5A N1A C1A 138(4)
C8A C5A N1A C4A 51(5)
C6A C5A N1A C4A -59(5)
O3A C9A C10A C11A 178.8(19)
N2A C9A C10A C11A -2(3)
O3A C9A C10A S1A -1.3(19)
N2A C9A C10A S1A 178(3)
C9A C10A C11A C12A 0.3(6)
S1A C10A C11A C12A -179.5(5)
C9A C10A C11A S2A -179.9(5)
S1A C10A C11A S2A 0.3(10)
C10A C11A C12A O4A 173(3)
S2A C11A C12A O4A -7(3)
C10A C11A C12A N2A 1(3)
S2A C11A C12A N2A -179(3)
N2A C13A C14A C15A -149(3)
C16A C13A C14A C15A -19.7(15)
C13A C14A C15A C16A 19.7(16)
N2A C13A C16A C15A 144(3)
C14A C13A C16A C15A 19.8(16)
C14A C15A C16A C13A -19.7(15)
O3A C9A N2A C12A -178(2)
C10A C9A N2A C12A 2(4)
O3A C9A N2A C13A 18(6)
C10A C9A N2A C13A -162(4)
O4A C12A N2A C9A -174(4)
C11A C12A N2A C9A -2(4)
O4A C12A N2A C13A -11(7)
C11A C12A N2A C13A 161(4)
C16A C13A N2A C9A 115(4)
C14A C13A N2A C9A -134(4)
C16A C13A N2A C12A -48(6)
C14A C13A N2A C12A 63(5)
C2A C3A S1A C10A 0.3(4)
C4A C3A S1A C10A -179.8(3)
C11A C10A S1A C3A -0.3(7)
C9A C10A S1A C3A 179.9(4)
C10A C11A S2A C2A -0.2(6)
C12A C11A S2A C2A 179.6(4)
C3A C2A S2A C11A 0.2(4)
C1A C2A S2A C11A -180.0(2)
C30A C17A C18A C19A -179.0(7)
Br1A C17A C18A C19A -0.2(9)
C30A C17A C18A C23A 0.0(9)
Br1A C17A C18A C23A 178.8(4)
C17A C18A C19A C20A 176.8(7)
C23A C18A C19A C20A -2.1(10)
C18A C19A C20A C21A 1.3(11)
C19A C20A C21A C22A -0.1(12)
C20A C21A C22A C23A -0.2(12)
C21A C22A C23A C24A 179.3(7)
C21A C22A C23A C18A -0.7(11)
C17A C18A C23A C24A 2.8(9)
C19A C18A C23A C24A -178.2(7)
C17A C18A C23A C22A -177.2(7)
C19A C18A C23A C22A 1.8(10)
C22A C23A C24A C25A 177.5(7)
C18A C23A C24A C25A -2.5(9)
C23A C24A C25A C30A -0.6(10)
C23A C24A C25A C26A -178.5(7)
C24A C25A C26A C27A 175.9(8)
C30A C25A C26A C27A -1.9(12)
C25A C26A C27A C28A 0.5(13)
C26A C27A C28A C29A 1.2(13)
C27A C28A C29A C30A -1.4(13)
C18A C17A C30A C25A -3.1(9)
Br1A C17A C30A C25A 178.1(4)
C18A C17A C30A C29A 176.5(7)
Br1A C17A C30A C29A -2.3(9)
C24A C25A C30A C17A 3.4(9)
C26A C25A C30A C17A -178.8(7)
C24A C25A C30A C29A -176.2(6)
C26A C25A C30A C29A 1.7(9)
C28A C29A C30A C17A -179.6(7)
C28A C29A C30A C25A -0.1(11)
O1B C1B C2B C3B -173(7)
N1B C1B C2B C3B 3(5)
O1B C1B C2B C24B -60(8)
N1B C1B C2B C24B 116(4)
O1B C1B C2B S2B 58(8)
N1B C1B C2B S2B -125(4)
C1B C2B C3B C4B -7(3)
C24B C2B C3B C4B -120(2)
S2B C2B C3B C4B 111(2)
C1B C2B C3B C17B 118(3)
C24B C2B C3B C17B 6(2)
S2B C2B C3B C17B -124(2)
C1B C2B C3B S1B -117(3)
C24B C2B C3B S1B 130.8(19)
S2B C2B C3B S1B 1(3)
C2B C3B C4B O2B -171(3)
C17B C3B C4B O2B 72(3)
S1B C3B C4B O2B -48(3)
C2B C3B C4B N1B 10(3)
C17B C3B C4B N1B -108(3)
S1B C3B C4B N1B 132(3)
N1B C5B C6B C7B 140(4)
C8B C5B C6B C7B 18(2)
C5B C6B C7B C8B -18(2)
N1B C5B C8B C7B -139(4)
C6B C5B C8B C7B -18(2)
C6B C7B C8B C5B 18(2)
O1B C1B N1B C4B -180(5)
C2B C1B N1B C4B 3(6)
O1B C1B N1B C5B 13(8)
C2B C1B N1B C5B -165(5)
O2B C4B N1B C1B 172(5)
C3B C4B N1B C1B -8(5)
O2B C4B N1B C5B -22(6)
C3B C4B N1B C5B 158(6)
C6B C5B N1B C1B 115(6)
C8B C5B N1B C1B -139(5)
C6B C5B N1B C4B -50(7)
C8B C5B N1B C4B 56(7)
O3B C9B C10B C11B 180.00(15)
N2B C9B C10B C11B 0.00(12)
O3B C9B C10B S1B 0.0(2)
N2B C9B C10B S1B 179.98(18)
C9B C10B C11B C12B 0.02(11)
S1B C10B C11B C12B -179.97(15)
C9B C10B C11B S2B -179.99(12)
S1B C10B C11B S2B 0.02(16)
C10B C11B C12B O4B -180.0(3)
S2B C11B C12B O4B 0.1(4)
C10B C11B C12B N2B 0.0(2)
S2B C11B C12B N2B 179.97(19)
N2B C13B C14B C15B -137(5)
C16B C13B C14B C15B -20(2)
C13B C14B C15B C16B 20(2)
N2B C13B C16B C15B 150(5)
C14B C13B C16B C15B 20(2)
C14B C15B C16B C13B -20(2)
O3B C9B N2B C12B 180.0(2)
C10B C9B N2B C12B 0.0(2)
O3B C9B N2B C13B 0(3)
C10B C9B N2B C13B 180(3)
O4B C12B N2B C9B 180.0(3)
C11B C12B N2B C9B 0.0(3)
O4B C12B N2B C13B 0(4)
C11B C12B N2B C13B -180(4)
C16B C13B N2B C9B 133(3)
C14B C13B N2B C9B -121(3)
C16B C13B N2B C12B -47(6)
C14B C13B N2B C12B 58(6)
C11B C10B S1B C3B 41.9(12)
C9B C10B S1B C3B -138.0(12)
C4B C3B S1B C10B -151.4(19)
C2B C3B S1B C10B -40(2)
C17B C3B S1B C10B 84(2)
C10B C11B S2B C2B -40.1(14)
C12B C11B S2B C2B 139.9(14)
C1B C2B S2B C11B 152(2)
C3B C2B S2B C11B 35(2)
C24B C2B S2B C11B -93(2)
C4B C3B C17B C30B 45(4)
C2B C3B C17B C30B -71(3)
S1B C3B C17B C30B 159(3)
C4B C3B C17B C18B 173(3)
C2B C3B C17B C18B 57(2)
S1B C3B C17B C18B -73(2)
C4B C3B C17B Br1B -65(3)
C2B C3B C17B Br1B 178.8(16)
S1B C3B C17B Br1B 49(2)
C30B C17B C18B C19B -128(3)
C3B C17B C18B C19B 115.2(18)
Br1B C17B C18B C19B -5.2(15)
C30B C17B C18B C23B 50(3)
C3B C17B C18B C23B -66(2)
Br1B C17B C18B C23B 173.2(17)
C23B C18B C19B C20B 2.6(19)
C17B C18B C19B C20B -179.1(16)
C18B C19B C20B C21B -1(3)
C19B C20B C21B C22B 0(4)
C20B C21B C22B C23B 0(5)
C21B C22B C23B C18B 2(4)
C21B C22B C23B C24B 175(3)
C19B C18B C23B C22B -3(3)
C17B C18B C23B C22B 178(2)
C19B C18B C23B C24B -177.0(15)
C17B C18B C23B C24B 4(2)
C22B C23B C24B C25B 135(3)
C18B C23B C24B C25B -52(3)
C22B C23B C24B C2B -112(3)
C18B C23B C24B C2B 62(3)
C1B C2B C24B C23B -176(2)
C3B C2B C24B C23B -66(2)
S2B C2B C24B C23B 69(3)
C1B C2B C24B C25B -54(3)
C3B C2B C24B C25B 56(3)
S2B C2B C24B C25B -169(3)
C23B C24B C25B C26B -130(2)
C2B C24B C25B C26B 116.1(19)
C23B C24B C25B C30B 50(2)
C2B C24B C25B C30B -63.9(18)
C24B C25B C26B C27B -179.7(13)
C30B C25B C26B C27B 0(2)
C25B C26B C27B C28B -1(2)
C26B C27B C28B C29B 1(2)
C27B C28B C29B C30B 0(3)
C28B C29B C30B C25B 0(3)
C28B C29B C30B C17B 179.7(16)
C26B C25B C30B C29B 0.0(17)
C24B C25B C30B C29B 179.9(12)
C26B C25B C30B C17B -179.7(8)
C24B C25B C30B C17B 0.3(10)
C18B C17B C30B C29B 130(3)
C3B C17B C30B C29B -112(3)
Br1B C17B C30B C29B 3(3)
C18B C17B C30B C25B -50(2)
C3B C17B C30B C25B 67(2)
Br1B C17B C30B C25B -177.6(14)
